data_4107790
loop_
_publ_author_name
'Donald J. Darensbourg'
'Adriana I. Moncada'
'Wonsook Choi'
'Joseph H. Reibenspies'

_publ_section_title
;
 Mechanistic Studies of the Copolymerization Reaction of Oxetane and
 Carbon Dioxide to Provide Aliphatic Polycarbonates Catalyzed by
 (Salen)CrX Complexes
;
_journal_name_full 'Journal of the American Chemical Society'
_journal_page_first 6523
_journal_page_last 6533
_journal_paper_doi 10.1021/ja800302c
_journal_volume 130
_journal_year 2008
_chemical_formula_sum 'C43 H61 Cl4 Cr N2 O3'
_chemical_formula_weight 847.74
_chemical_name_systematic
; 
 ? 
;
_space_group_IT_number 2
_symmetry_cell_setting triclinic
_symmetry_space_group_name_Hall '-P 1'
_symmetry_space_group_name_H-M 'P -1'
_atom_sites_solution_hydrogens geom
_atom_sites_solution_primary direct
_atom_sites_solution_secondary difmap
_audit_creation_method SHELXL-97
_cell_angle_alpha 89.781(4)
_cell_angle_beta 88.053(4)
_cell_angle_gamma 79.249(4)
_cell_formula_units_Z 4
_cell_length_a 16.175(5)
_cell_length_b 16.394(5)
_cell_length_c 17.126(6)
_cell_measurement_reflns_used 9913
_cell_measurement_temperature 110(2)
_cell_measurement_theta_max 26.47
_cell_measurement_theta_min 2.27
_cell_volume 4459(2)
_computing_cell_refinement 'Bruker SMART'
_computing_data_collection 'Bruker SMART'
_computing_data_reduction 'Bruker SAINT'
_computing_molecular_graphics 'Bruker SHELXTL'
_computing_publication_material 'Bruker SHELXTL'
_computing_structure_refinement 'SHELXL-97 (Sheldrick, 1997)'
_computing_structure_solution 'SHELXS-97 (Sheldrick, 1990)'
_diffrn_ambient_temperature 110(2)
_diffrn_measured_fraction_theta_full 0.992
_diffrn_measured_fraction_theta_max 0.992
_diffrn_measurement_device_type 'CCD area detector'
_diffrn_measurement_method 'phi and omega scans'
_diffrn_radiation_monochromator graphite
_diffrn_radiation_source 'fine-focus sealed tube'
_diffrn_radiation_type MoK\a
_diffrn_radiation_wavelength 0.71073
_diffrn_reflns_av_R_equivalents 0.0612
_diffrn_reflns_av_sigmaI/netI 0.0774
_diffrn_reflns_limit_h_max 19
_diffrn_reflns_limit_h_min -19
_diffrn_reflns_limit_k_max 19
_diffrn_reflns_limit_k_min -19
_diffrn_reflns_limit_l_max 20
_diffrn_reflns_limit_l_min -20
_diffrn_reflns_number 41341
_diffrn_reflns_theta_full 25.00
_diffrn_reflns_theta_max 25.00
_diffrn_reflns_theta_min 1.62
_exptl_absorpt_coefficient_mu 0.535
_exptl_absorpt_correction_T_max 0.9485
_exptl_absorpt_correction_T_min 0.8560
_exptl_absorpt_correction_type none
_exptl_crystal_colour dark
_exptl_crystal_density_diffrn 1.263
_exptl_crystal_density_meas 0
_exptl_crystal_F_000 1796
_exptl_crystal_size_max 0.30
_exptl_crystal_size_mid 0.10
_exptl_crystal_size_min 0.10
_refine_diff_density_max 0.965
_refine_diff_density_min -0.667
_refine_diff_density_rms 0.075
_refine_ls_extinction_method none
_refine_ls_goodness_of_fit_ref 1.077
_refine_ls_hydrogen_treatment mixed
_refine_ls_matrix_type full
_refine_ls_number_parameters 979
_refine_ls_number_reflns 15610
_refine_ls_number_restraints 48
_refine_ls_restrained_S_all 1.348
_refine_ls_R_factor_all 0.0908
_refine_ls_R_factor_gt 0.0579
_refine_ls_shift/su_max 0.134
_refine_ls_shift/su_mean 0.001
_refine_ls_structure_factor_coef Fsqd
_refine_ls_weighting_details 'calc w=1/[\s^2^(Fo^2^)+(0.0690P)^2^+2.8436P] where P=(Fo^2^+2Fc^2^)/3'
_refine_ls_weighting_scheme calc
_refine_ls_wR_factor_gt 0.1433
_refine_ls_wR_factor_ref 0.1643
_reflns_number_gt 10470
_reflns_number_total 15610
_reflns_threshold_expression >2sigma(I)
_cod_data_source_file ja800302c-file004.cif
_cod_data_source_block oxetane3
_cod_original_formula_sum 'C34.40 H48.80 Cl3.20 Cr0.80 N1.60 O2.40'
_cod_database_code 4107790

loop_
_symmetry_equiv_pos_as_xyz
'x, y, z'
'-x, -y, -z'

loop_
_atom_site_label
_atom_site_type_symbol
_atom_site_fract_x
_atom_site_fract_y
_atom_site_fract_z
_atom_site_U_iso_or_equiv
_atom_site_adp_type
_atom_site_occupancy
_atom_site_symmetry_multiplicity
_atom_site_calc_flag
_atom_site_refinement_flags
Cr1 Cr 0.566296(12) 0.498028(13) 0.198199(12) 0.01972(6) Uani 1 1 d .
Cr2 Cr 0.430113(13) 0.016035(13) 0.300246(12) 0.02172(6) Uani 1 1 d .
Cl1 Cl 0.59495(2) 0.60810(2) 0.123375(19) 0.02707(9) Uani 1 1 d .
Cl2 Cl 0.40019(2) 0.13434(2) 0.37603(2) 0.02990(10) Uani 1 1 d .
Cl3 Cl 0.14782(4) 0.29159(4) 0.38277(3) 0.0781(2) Uani 1 1 d .
Cl4 Cl 0.24632(3) 0.38421(3) 0.28515(3) 0.06646(17) Uani 1 1 d .
Cl5 Cl 0.78705(4) 0.28324(4) 0.33490(3) 0.08204(19) Uani 1 1 d .
Cl6 Cl 0.86422(3) 0.69837(4) 0.11759(3) 0.07381(19) Uani 1 1 d .
Cl7 Cl 0.74881(3) 0.80799(3) 0.21924(3) 0.06584(17) Uani 1 1 d .
Cl9 Cl 0.91112(5) 0.27975(6) 0.45148(5) 0.1578(3) Uani 1 1 d .
O1 O 0.45183(5) 0.54734(6) 0.22117(5) 0.0260(3) Uani 1 1 d .
O2 O 0.60947(5) 0.53671(5) 0.29091(5) 0.0232(3) Uani 1 1 d .
O3 O 0.54798(5) 0.39609(5) 0.26095(5) 0.0246(3) Uani 1 1 d .
O4 O 0.54177(5) 0.02911(6) 0.27173(5) 0.0271(3) Uani 1 1 d .
O5 O 0.37930(5) 0.07013(6) 0.20991(5) 0.0250(3) Uani 1 1 d .
O6 O 0.44960(6) -0.09245(6) 0.23710(5) 0.0287(3) Uani 1 1 d .
N1 N 0.53383(6) 0.43933(6) 0.10466(6) 0.0217(3) Uani 1 1 d .
N2 N 0.68057(6) 0.43202(6) 0.16800(6) 0.0203(3) Uani 1 1 d .
N3 N 0.47066(7) -0.05270(7) 0.39343(6) 0.0240(3) Uani 1 1 d .
N4 N 0.31995(7) -0.01490(6) 0.33439(6) 0.0243(3) Uani 1 1 d .
C1 C 0.38430(8) 0.49820(8) 0.11348(8) 0.0238(4) Uani 1 1 d .
C2 C 0.38282(8) 0.54214(8) 0.18540(8) 0.0235(4) Uani 1 1 d .
C3 C 0.30323(8) 0.58025(9) 0.21914(8) 0.0270(4) Uani 1 1 d .
C4 C 0.23209(8) 0.57331(9) 0.17922(8) 0.0307(4) Uani 1 1 d .
H4 H 0.1792 0.5984 0.2022 0.037 Uiso 1 1 calc R
C5 C 0.23140(8) 0.53235(9) 0.10761(8) 0.0282(4) Uani 1 1 d .
C6 C 0.30813(8) 0.49551(8) 0.07646(8) 0.0265(4) Uani 1 1 d .
H6 H 0.3103 0.4670 0.0280 0.032 Uiso 1 1 calc R
C7 C 0.29873(9) 0.62763(9) 0.29738(8) 0.0327(4) Uani 1 1 d .
C8 C 0.34095(10) 0.57187(11) 0.36162(9) 0.0452(5) Uani 1 1 d .
H8A H 0.4008 0.5535 0.3476 0.068 Uiso 1 1 calc R
H8B H 0.3139 0.5234 0.3677 0.068 Uiso 1 1 calc R
H8C H 0.3353 0.6029 0.4109 0.068 Uiso 1 1 calc R
C9 C 0.34233(11) 0.70207(10) 0.28573(10) 0.0488(6) Uani 1 1 d .
H9A H 0.3390 0.7333 0.3348 0.073 Uiso 1 1 calc R
H9B H 0.3144 0.7381 0.2449 0.073 Uiso 1 1 calc R
H9C H 0.4015 0.6825 0.2701 0.073 Uiso 1 1 calc R
C10 C 0.20826(10) 0.65982(13) 0.32493(11) 0.0611(6) Uani 1 1 d .
H10A H 0.2078 0.6901 0.3742 0.092 Uiso 1 1 calc R
H10B H 0.1791 0.6130 0.3329 0.092 Uiso 1 1 calc R
H10C H 0.1795 0.6971 0.2854 0.092 Uiso 1 1 calc R
C11 C 0.14793(8) 0.52637(10) 0.07133(9) 0.0351(5) Uani 1 1 d .
C12 C 0.08970(10) 0.61044(11) 0.07009(10) 0.0494(6) Uani 1 1 d .
H12A H 0.1176 0.6501 0.0414 0.074 Uiso 1 1 calc R
H12B H 0.0761 0.6302 0.1238 0.074 Uiso 1 1 calc R
H12C H 0.0377 0.6053 0.0443 0.074 Uiso 1 1 calc R
C13 C 0.16168(10) 0.49319(12) -0.01194(9) 0.0502(6) Uani 1 1 d .
H13A H 0.1071 0.4920 -0.0346 0.075 Uiso 1 1 calc R
H13B H 0.1952 0.4369 -0.0115 0.075 Uiso 1 1 calc R
H13C H 0.1916 0.5293 -0.0433 0.075 Uiso 1 1 calc R
C14 C 0.10524(10) 0.46689(12) 0.12033(11) 0.0568(6) Uani 1 1 d .
H14A H 0.0504 0.4642 0.0989 0.085 Uiso 1 1 calc R
H14B H 0.0972 0.4869 0.1744 0.085 Uiso 1 1 calc R
H14C H 0.1407 0.4115 0.1191 0.085 Uiso 1 1 calc R
C15 C 0.45807(8) 0.44952(8) 0.07802(8) 0.0222(4) Uani 1 1 d .
H15 H 0.4514 0.4219 0.0306 0.027 Uiso 1 1 calc R
C16 C 0.60192(8) 0.38294(8) 0.06906(7) 0.0215(4) Uani 1 1 d .
C17 C 0.67922(8) 0.37653(8) 0.10547(7) 0.0211(4) Uani 1 1 d .
C18 C 0.74810(8) 0.31831(8) 0.07843(8) 0.0279(4) Uani 1 1 d .
H18 H 0.7996 0.3115 0.1049 0.033 Uiso 1 1 calc R
C19 C 0.74226(9) 0.27062(9) 0.01371(8) 0.0309(4) Uani 1 1 d .
H19 H 0.7896 0.2315 -0.0049 0.037 Uiso 1 1 calc R
C20 C 0.66662(9) 0.28013(9) -0.02418(8) 0.0324(4) Uani 1 1 d .
H20 H 0.6630 0.2486 -0.0699 0.039 Uiso 1 1 calc R
C21 C 0.59667(8) 0.33474(8) 0.00371(8) 0.0278(4) Uani 1 1 d .
H21 H 0.5448 0.3394 -0.0219 0.033 Uiso 1 1 calc R
C22 C 0.74979(8) 0.44365(8) 0.19810(7) 0.0228(4) Uani 1 1 d .
H22 H 0.8006 0.4120 0.1767 0.027 Uiso 1 1 calc R
C23 C 0.75741(8) 0.49933(8) 0.26029(7) 0.0218(4) Uani 1 1 d .
C24 C 0.68724(8) 0.54415(8) 0.30484(7) 0.0220(4) Uani 1 1 d .
C25 C 0.70315(8) 0.59608(8) 0.36642(8) 0.0249(4) Uani 1 1 d .
C26 C 0.78565(8) 0.59977(8) 0.38056(8) 0.0271(4) Uani 1 1 d .
H26 H 0.7957 0.6339 0.4226 0.033 Uiso 1 1 calc R
C27 C 0.85628(8) 0.55708(8) 0.33777(8) 0.0255(4) Uani 1 1 d .
C28 C 0.83983(8) 0.50707(8) 0.27800(8) 0.0258(4) Uani 1 1 d .
H28 H 0.8857 0.4768 0.2478 0.031 Uiso 1 1 calc R
C29 C 0.62963(8) 0.64903(9) 0.41291(8) 0.0295(4) Uani 1 1 d .
C30 C 0.57438(9) 0.59445(10) 0.45392(9) 0.0394(5) Uani 1 1 d .
H30A H 0.6082 0.5570 0.4904 0.059 Uiso 1 1 calc R
H30B H 0.5518 0.5617 0.4149 0.059 Uiso 1 1 calc R
H30C H 0.5278 0.6297 0.4828 0.059 Uiso 1 1 calc R
C31 C 0.57786(10) 0.70898(10) 0.35751(9) 0.0418(5) Uani 1 1 d .
H31A H 0.5292 0.7412 0.3862 0.063 Uiso 1 1 calc R
H31B H 0.5583 0.6777 0.3155 0.063 Uiso 1 1 calc R
H31C H 0.6127 0.7467 0.3351 0.063 Uiso 1 1 calc R
C32 C 0.66068(10) 0.70053(9) 0.47622(9) 0.0409(5) Uani 1 1 d .
H32A H 0.6946 0.7380 0.4519 0.061 Uiso 1 1 calc R
H32B H 0.6951 0.6634 0.5125 0.061 Uiso 1 1 calc R
H32C H 0.6122 0.7332 0.5049 0.061 Uiso 1 1 calc R
C33 C 0.94612(9) 0.56751(9) 0.35438(9) 0.0336(4) Uani 1 1 d .
C34 C 0.97322(11) 0.62569(12) 0.29063(13) 0.0674(7) Uani 1 1 d .
H34A H 0.9685 0.6020 0.2389 0.101 Uiso 1 1 calc R
H34B H 1.0317 0.6313 0.2981 0.101 Uiso 1 1 calc R
H34C H 0.9366 0.6804 0.2947 0.101 Uiso 1 1 calc R
C35 C 0.95191(12) 0.60621(16) 0.43370(12) 0.0894(8) Uani 1 1 d .
H35A H 0.9153 0.6610 0.4361 0.134 Uiso 1 1 calc R
H35B H 1.0102 0.6120 0.4418 0.134 Uiso 1 1 calc R
H35C H 0.9339 0.5706 0.4745 0.134 Uiso 1 1 calc R
C36 C 1.00691(10) 0.48658(12) 0.34830(12) 0.0621(6) Uani 1 1 d .
H36A H 0.9888 0.4465 0.3847 0.093 Uiso 1 1 calc R
H36B H 1.0632 0.4951 0.3615 0.093 Uiso 1 1 calc R
H36C H 1.0085 0.4652 0.2948 0.093 Uiso 1 1 calc R
C37 C 0.47759(9) 0.35038(9) 0.25443(8) 0.0318(4) Uani 1 1 d .
H37A H 0.4909 0.3015 0.2193 0.038 Uiso 1 1 calc R
H37B H 0.4238 0.3862 0.2407 0.038 Uiso 1 1 calc R
C38 C 0.48246(9) 0.32834(10) 0.34041(9) 0.0372(5) Uani 1 1 d .
H38A H 0.4293 0.3471 0.3710 0.045 Uiso 1 1 calc R
H38B H 0.5061 0.2693 0.3508 0.045 Uiso 1 1 calc R
C39 C 0.54544(10) 0.38567(10) 0.34554(8) 0.0412(5) Uani 1 1 d .
H39A H 0.5230 0.4378 0.3743 0.049 Uiso 1 1 calc R
H39B H 0.6000 0.3583 0.3664 0.049 Uiso 1 1 calc R
C40 C 0.61723(8) -0.03774(8) 0.37923(8) 0.0254(4) Uani 1 1 d .
C41 C 0.61226(8) 0.00838(8) 0.30846(8) 0.0249(4) Uani 1 1 d .
C42 C 0.68759(9) 0.03053(8) 0.27578(8) 0.0285(4) Uani 1 1 d .
C43 C 0.76132(9) 0.00398(9) 0.31340(9) 0.0322(4) Uani 1 1 d .
H43 H 0.8113 0.0182 0.2910 0.039 Uiso 1 1 calc R
C44 C 0.76839(9) -0.04260(9) 0.38260(8) 0.0314(4) Uani 1 1 d .
C45 C 0.69608(9) -0.06123(9) 0.41472(8) 0.0299(4) Uani 1 1 d .
H45 H 0.6985 -0.0910 0.4625 0.036 Uiso 1 1 calc R
C46 C 0.68453(8) 0.08382(9) 0.20097(8) 0.0309(4) Uani 1 1 d .
C47 C 0.65165(10) 0.04066(10) 0.13260(9) 0.0402(5) Uani 1 1 d .
H47A H 0.6561 0.0727 0.0847 0.060 Uiso 1 1 calc R
H47B H 0.5926 0.0369 0.1435 0.060 Uiso 1 1 calc R
H47C H 0.6852 -0.0153 0.1258 0.060 Uiso 1 1 calc R
C48 C 0.62733(10) 0.16785(9) 0.21701(10) 0.0414(5) Uani 1 1 d .
H48A H 0.6520 0.1979 0.2568 0.062 Uiso 1 1 calc R
H48B H 0.5717 0.1591 0.2358 0.062 Uiso 1 1 calc R
H48C H 0.6216 0.2004 0.1687 0.062 Uiso 1 1 calc R
C49 C 0.77171(9) 0.09994(11) 0.17652(10) 0.0464(5) Uani 1 1 d .
H49A H 0.7672 0.1366 0.1309 0.070 Uiso 1 1 calc R
H49B H 0.8089 0.0472 0.1632 0.070 Uiso 1 1 calc R
H49C H 0.7950 0.1264 0.2197 0.070 Uiso 1 1 calc R
C50 C 0.85536(9) -0.07263(10) 0.41524(9) 0.0405(5) Uani 1 1 d .
C51 C 0.90578(10) -0.00326(13) 0.41897(12) 0.0654(7) Uani 1 1 d .
H51A H 0.8747 0.0422 0.4514 0.098 Uiso 1 1 calc R
H51B H 0.9148 0.0172 0.3661 0.098 Uiso 1 1 calc R
H51C H 0.9603 -0.0245 0.4418 0.098 Uiso 1 1 calc R
C52 C 0.90307(12) -0.14083(14) 0.36133(13) 0.0953(8) Uani 1 1 d .
H52A H 0.9606 -0.1583 0.3792 0.143 Uiso 1 1 calc R
H52B H 0.9049 -0.1195 0.3079 0.143 Uiso 1 1 calc R
H52C H 0.8743 -0.1884 0.3624 0.143 Uiso 1 1 calc R
C53 C 0.84940(11) -0.10650(14) 0.49684(11) 0.0694(7) Uani 1 1 d .
H53A H 0.8144 -0.0644 0.5303 0.104 Uiso 1 1 calc R
H53B H 0.9059 -0.1208 0.5178 0.104 Uiso 1 1 calc R
H53C H 0.8240 -0.1563 0.4954 0.104 Uiso 1 1 calc R
C54 C 0.54799(9) -0.06536(8) 0.41670(8) 0.0266(4) Uani 1 1 d .
H54 H 0.5590 -0.0962 0.4635 0.032 Uiso 1 1 calc R
C55 C 0.40644(8) -0.08823(8) 0.43137(8) 0.0246(4) Uani 1 1 d .
C56 C 0.32729(8) -0.07163(8) 0.39820(8) 0.0255(4) Uani 1 1 d .
C57 C 0.26283(9) -0.10895(9) 0.42725(9) 0.0335(4) Uani 1 1 d .
H57 H 0.2102 -0.0998 0.4025 0.040 Uiso 1 1 calc R
C58 C 0.27463(10) -0.15920(10) 0.49172(9) 0.0414(5) Uani 1 1 d .
H58 H 0.2303 -0.1849 0.5116 0.050 Uiso 1 1 calc R
C59 C 0.35110(10) -0.17246(10) 0.52772(9) 0.0386(5) Uani 1 1 d .
H59 H 0.3584 -0.2055 0.5735 0.046 Uiso 1 1 calc R
C60 C 0.41739(9) -0.13794(9) 0.49757(8) 0.0309(4) Uani 1 1 d .
H60 H 0.4701 -0.1482 0.5221 0.037 Uiso 1 1 calc R
C61 C 0.24739(8) 0.02063(8) 0.30886(8) 0.0266(4) Uani 1 1 d .
H61 H 0.1988 0.0075 0.3349 0.032 Uiso 1 1 calc R
C62 C 0.23393(8) 0.07726(8) 0.24560(8) 0.0265(4) Uani 1 1 d .
C63 C 0.30026(8) 0.09880(8) 0.19685(8) 0.0235(4) Uani 1 1 d .
C64 C 0.27789(8) 0.15074(8) 0.13155(8) 0.0279(4) Uani 1 1 d .
C65 C 0.19376(9) 0.18152(9) 0.12103(9) 0.0345(4) Uani 1 1 d .
H65 H 0.1797 0.2177 0.0780 0.041 Uiso 1 1 calc R
C66 C 0.12693(9) 0.16361(9) 0.16903(9) 0.0357(5) Uani 1 1 d .
C67 C 0.14935(9) 0.11105(9) 0.23030(9) 0.0327(4) Uani 1 1 d .
H67 H 0.1062 0.0968 0.2638 0.039 Uiso 1 1 calc R
C68 C 0.34743(9) 0.17236(9) 0.07570(8) 0.0339(4) Uani 1 1 d .
C69 C 0.40163(10) 0.09293(10) 0.04160(9) 0.0444(5) Uani 1 1 d .
H69A H 0.4286 0.0587 0.0841 0.067 Uiso 1 1 calc R
H69B H 0.4450 0.1076 0.0057 0.067 Uiso 1 1 calc R
H69C H 0.3660 0.0617 0.0133 0.067 Uiso 1 1 calc R
C70 C 0.40216(9) 0.22150(10) 0.11967(9) 0.0417(5) Uani 1 1 d .
H70A H 0.3673 0.2729 0.1401 0.062 Uiso 1 1 calc R
H70B H 0.4464 0.2351 0.0841 0.062 Uiso 1 1 calc R
H70C H 0.4280 0.1882 0.1631 0.062 Uiso 1 1 calc R
C71 C 0.31125(11) 0.22516(12) 0.00687(10) 0.0550(6) Uani 1 1 d .
H71A H 0.2739 0.1959 -0.0214 0.083 Uiso 1 1 calc R
H71B H 0.3573 0.2351 -0.0284 0.083 Uiso 1 1 calc R
H71C H 0.2793 0.2784 0.0262 0.083 Uiso 1 1 calc R
C72 C 0.03551(9) 0.20303(10) 0.15521(11) 0.0455(5) Uani 1 1 d .
C73 C 0.01670(14) 0.28764(15) 0.1918(2) 0.1652(16) Uani 1 1 d .
H73A H 0.0502 0.3238 0.1648 0.248 Uiso 1 1 calc R
H73B H 0.0309 0.2834 0.2470 0.248 Uiso 1 1 calc R
H73C H -0.0433 0.3110 0.1876 0.248 Uiso 1 1 calc R
C74 C -0.02446(12) 0.15444(16) 0.1891(2) 0.1432(13) Uani 1 1 d .
H74A H -0.0805 0.1751 0.1691 0.215 Uiso 1 1 calc R
H74B H -0.0265 0.1600 0.2461 0.215 Uiso 1 1 calc R
H74C H -0.0063 0.0959 0.1747 0.215 Uiso 1 1 calc R
C75 C 0.02072(15) 0.2133(3) 0.07129(16) 0.229(2) Uani 1 1 d .
H75A H 0.0329 0.2670 0.0540 0.343 Uiso 1 1 calc R
H75B H -0.0382 0.2111 0.0616 0.343 Uiso 1 1 calc R
H75C H 0.0576 0.1685 0.0422 0.343 Uiso 1 1 calc R
C76 C 0.52332(10) -0.13494(11) 0.19264(10) 0.0499(5) Uani 1 1 d .
H76A H 0.5629 -0.1739 0.2243 0.060 Uiso 1 1 calc R
H76B H 0.5534 -0.0969 0.1628 0.060 Uiso 1 1 calc R
C77 C 0.46869(10) -0.17724(10) 0.14311(9) 0.0416(5) Uani 1 1 d .
H77A H 0.4694 -0.2361 0.1567 0.050 Uiso 1 1 calc R
H77B H 0.4772 -0.1701 0.0862 0.050 Uiso 1 1 calc R
C78 C 0.39553(10) -0.11688(10) 0.17960(10) 0.0479(5) Uani 1 1 d .
H78A H 0.3717 -0.0713 0.1442 0.057 Uiso 1 1 calc R
H78B H 0.3506 -0.1441 0.2024 0.057 Uiso 1 1 calc R
C79 C 0.22745(11) 0.28581(10) 0.31101(11) 0.0498(6) Uani 1 1 d .
H79A H 0.2114 0.2580 0.2642 0.060 Uiso 1 1 calc R
H79B H 0.2798 0.2518 0.3304 0.060 Uiso 1 1 calc R
C80 C 0.77480(10) 0.70774(10) 0.18025(11) 0.0484(5) Uani 1 1 d .
H80A H 0.7268 0.6954 0.1510 0.058 Uiso 1 1 calc R
H80B H 0.7859 0.6670 0.2232 0.058 Uiso 1 1 calc R
C81 C 0.8254(2) 0.33914(17) 0.40696(18) 0.1663(13) Uani 1 1 d .
H81A H 0.8424 0.3890 0.3834 0.200 Uiso 1 1 calc R
H81B H 0.7802 0.3579 0.4469 0.200 Uiso 1 1 calc R
C83 C 0.1922(2) 0.9610(2) 0.0544(2) 0.1666(13) Uani 1 1 d U
H83A H 0.2016 0.9840 0.1054 0.250 Uiso 1 1 d R
H83B H 0.1965 1.0023 0.0137 0.250 Uiso 1 1 d R
H83C H 0.2347 0.9110 0.0439 0.250 Uiso 1 1 d R
C84 C 0.1178(2) 0.9379(2) 0.0599(2) 0.1730(8) Uani 1 1 d U
H84A H 0.1089 0.9011 0.0165 0.208 Uiso 1 1 calc R
H84B H 0.0703 0.9857 0.0645 0.208 Uiso 1 1 calc R
C85 C 0.1364(3) 0.8867(3) 0.1448(3) 0.2336(7) Uani 1 1 d U
H85A H 0.1857 0.8419 0.1343 0.280 Uiso 1 1 calc R
H85B H 0.1552 0.9260 0.1810 0.280 Uiso 1 1 calc R
C86 C 0.0821(3) 0.8528(4) 0.1843(3) 0.2568(8) Uani 1 1 d U
H86A H 0.0768 0.8740 0.2386 0.308 Uiso 1 1 calc R
H86B H 0.1016 0.7919 0.1860 0.308 Uiso 1 1 calc R
C87 C -0.0112(5) 0.8744(5) 0.1429(5) 0.4881(12) Uani 1 1 d U
H87A H -0.0482 0.9217 0.1682 0.732 Uiso 1 1 d R
H87B H -0.0400 0.8269 0.1419 0.732 Uiso 1 1 d R
H87C H 0.0031 0.8893 0.0893 0.732 Uiso 1 1 d R

loop_
_atom_site_aniso_label
_atom_site_aniso_U_11
_atom_site_aniso_U_22
_atom_site_aniso_U_33
_atom_site_aniso_U_23
_atom_site_aniso_U_13
_atom_site_aniso_U_12
Cr1 0.01811(9) 0.02295(10) 0.01791(10) -0.00332(9) -0.00016(8) -0.00337(8)
Cr2 0.02334(10) 0.02289(10) 0.01896(10) 0.00063(9) -0.00190(9) -0.00416(8)
Cl1 0.03003(16) 0.02589(16) 0.02578(16) 0.00147(14) -0.00275(14) -0.00619(13)
Cl2 0.03729(18) 0.02467(16) 0.02735(17) -0.00332(14) -0.00619(15) -0.00375(14)
Cl3 0.0815(3) 0.0734(3) 0.0754(3) 0.0197(3) 0.0162(3) -0.0083(3)
Cl4 0.0494(2) 0.0476(2) 0.1018(4) 0.0138(3) 0.0003(3) -0.0084(2)
Cl5 0.0987(3) 0.0893(3) 0.0697(3) 0.0210(3) -0.0170(3) -0.0454(3)
Cl6 0.0527(3) 0.0944(4) 0.0663(3) -0.0211(3) -0.0027(2) 0.0075(3)
Cl7 0.0502(2) 0.0573(3) 0.0883(3) -0.0220(3) 0.0059(3) -0.0065(2)
Cl9 0.1350(4) 0.2624(8) 0.1143(5) 0.0552(5) -0.0514(4) -0.1286(4)
O1 0.0194(4) 0.0304(5) 0.0278(5) -0.0076(4) -0.0006(4) -0.0035(4)
O2 0.0217(4) 0.0279(4) 0.0208(4) -0.0053(4) 0.0002(4) -0.0068(4)
O3 0.0293(4) 0.0278(5) 0.0192(4) -0.0010(4) -0.0020(4) -0.0116(4)
O4 0.0252(4) 0.0320(5) 0.0243(5) 0.0059(4) -0.0025(4) -0.0055(4)
O5 0.0258(4) 0.0293(5) 0.0196(4) 0.0008(4) -0.0005(4) -0.0046(4)
O6 0.0308(5) 0.0273(5) 0.0270(5) -0.0050(4) 0.0022(4) -0.0033(4)
N1 0.0212(5) 0.0231(5) 0.0204(5) -0.0019(5) 0.0022(5) -0.0032(4)
N2 0.0210(5) 0.0214(5) 0.0185(5) -0.0022(4) -0.0021(4) -0.0033(4)
N3 0.0251(5) 0.0245(6) 0.0211(6) -0.0027(5) -0.0002(5) -0.0016(5)
N4 0.0296(6) 0.0200(5) 0.0241(6) 0.0004(5) -0.0033(5) -0.0061(5)
C1 0.0203(6) 0.0266(7) 0.0243(7) 0.0059(6) -0.0009(6) -0.0040(5)
C2 0.0208(6) 0.0233(6) 0.0262(7) 0.0025(6) -0.0025(6) -0.0034(5)
C3 0.0226(6) 0.0306(7) 0.0265(7) 0.0014(6) 0.0033(6) -0.0020(6)
C4 0.0198(6) 0.0349(8) 0.0357(8) -0.0002(7) 0.0047(6) -0.0017(6)
C5 0.0225(6) 0.0369(8) 0.0252(7) 0.0053(6) -0.0030(6) -0.0053(6)
C6 0.0261(7) 0.0310(7) 0.0228(7) 0.0009(6) -0.0045(6) -0.0054(6)
C7 0.0258(7) 0.0400(8) 0.0318(8) -0.0112(7) 0.0043(6) -0.0053(6)
C8 0.0460(9) 0.0618(10) 0.0283(8) -0.0033(8) -0.0017(7) -0.0111(8)
C9 0.0491(9) 0.0406(9) 0.0539(10) -0.0158(8) 0.0032(8) -0.0020(8)
C10 0.0366(9) 0.0901(13) 0.0536(10) -0.0326(10) 0.0035(8) -0.0040(9)
C11 0.0194(7) 0.0470(9) 0.0384(8) 0.0067(7) -0.0053(6) -0.0048(6)
C12 0.0276(8) 0.0686(11) 0.0477(10) 0.0027(9) -0.0097(7) 0.0036(8)
C13 0.0301(8) 0.0785(12) 0.0422(9) -0.0130(9) -0.0118(7) -0.0086(8)
C14 0.0304(8) 0.0754(11) 0.0712(12) 0.0223(10) -0.0092(8) -0.0260(7)
C15 0.0234(6) 0.0250(6) 0.0183(6) -0.0015(5) -0.0025(5) -0.0044(5)
C16 0.0207(6) 0.0237(6) 0.0202(6) 0.0003(6) 0.0011(5) -0.0047(5)
C17 0.0229(6) 0.0228(6) 0.0177(6) -0.0002(5) -0.0008(5) -0.0045(5)
C18 0.0232(6) 0.0307(7) 0.0295(7) -0.0047(6) -0.0023(6) -0.0040(6)
C19 0.0250(7) 0.0307(7) 0.0347(8) -0.0113(6) 0.0000(6) 0.0006(6)
C20 0.0326(7) 0.0346(7) 0.0298(7) -0.0126(6) -0.0006(6) -0.0059(6)
C21 0.0258(7) 0.0326(7) 0.0255(7) -0.0065(6) -0.0049(6) -0.0059(6)
C22 0.0237(6) 0.0232(6) 0.0200(6) 0.0002(6) 0.0025(6) -0.0012(5)
C23 0.0241(6) 0.0238(6) 0.0177(6) -0.0004(5) -0.0017(5) -0.0051(5)
C24 0.0231(6) 0.0239(6) 0.0191(6) 0.0014(6) -0.0016(5) -0.0042(5)
C25 0.0278(7) 0.0243(7) 0.0232(7) -0.0012(6) 0.0004(6) -0.0064(5)
C26 0.0322(7) 0.0283(7) 0.0219(7) -0.0065(6) -0.0007(6) -0.0080(6)
C27 0.0264(7) 0.0269(7) 0.0232(7) 0.0002(6) -0.0059(6) -0.0043(6)
C28 0.0230(6) 0.0311(7) 0.0212(7) -0.0005(6) -0.0014(6) 0.0001(6)
C29 0.0266(7) 0.0343(7) 0.0276(7) -0.0137(6) 0.0074(6) -0.0070(6)
C30 0.0406(8) 0.0493(8) 0.0313(8) -0.0159(7) 0.0127(7) -0.0184(7)
C31 0.0398(8) 0.0376(8) 0.0447(9) -0.0123(7) 0.0023(8) 0.0005(7)
C32 0.0403(8) 0.0443(8) 0.0397(8) -0.0257(7) 0.0055(7) -0.0127(7)
C33 0.0252(7) 0.0399(8) 0.0360(8) -0.0065(7) -0.0044(6) -0.0060(6)
C34 0.0433(9) 0.0724(12) 0.0928(15) 0.0147(11) -0.0149(10) -0.0253(8)
C35 0.0439(10) 0.1518(18) 0.0741(12) -0.0564(12) -0.0128(9) -0.0192(11)
C36 0.0375(9) 0.0687(12) 0.0804(13) -0.0167(10) -0.0191(9) -0.0071(9)
C37 0.0369(7) 0.0309(7) 0.0317(8) 0.0003(6) -0.0046(6) -0.0164(6)
C38 0.0423(8) 0.0400(8) 0.0327(8) 0.0035(7) -0.0013(7) -0.0167(6)
C39 0.0614(9) 0.0447(8) 0.0234(8) 0.0094(7) -0.0082(7) -0.0244(7)
C40 0.0290(7) 0.0220(6) 0.0248(7) -0.0043(6) -0.0030(6) -0.0030(6)
C41 0.0236(6) 0.0227(6) 0.0273(7) -0.0052(6) -0.0052(6) -0.0010(5)
C42 0.0288(7) 0.0257(7) 0.0305(7) -0.0031(6) -0.0016(6) -0.0038(6)
C43 0.0259(7) 0.0344(8) 0.0356(8) -0.0076(7) -0.0016(6) -0.0036(6)
C44 0.0268(7) 0.0332(8) 0.0319(8) -0.0045(7) -0.0063(6) 0.0016(6)
C45 0.0313(7) 0.0281(7) 0.0285(7) 0.0009(6) -0.0079(6) 0.0004(6)
C46 0.0245(7) 0.0375(8) 0.0322(8) 0.0060(7) -0.0031(6) -0.0098(6)
C47 0.0445(8) 0.0471(9) 0.0311(8) 0.0023(7) 0.0013(7) -0.0146(7)
C48 0.0375(8) 0.0329(8) 0.0542(10) 0.0112(8) -0.0039(8) -0.0077(7)
C49 0.0321(8) 0.0581(10) 0.0507(10) 0.0118(8) 0.0019(8) -0.0142(7)
C50 0.0285(7) 0.0495(9) 0.0393(9) -0.0042(8) -0.0068(7) 0.0048(7)
C51 0.0382(9) 0.0874(13) 0.0758(13) 0.0164(11) -0.0218(9) -0.0222(9)
C52 0.0587(11) 0.1065(15) 0.0975(15) -0.0493(12) -0.0340(11) 0.0510(11)
C53 0.0410(9) 0.1004(15) 0.0647(11) 0.0311(11) -0.0236(9) -0.0040(10)
C54 0.0351(7) 0.0208(7) 0.0225(7) 0.0003(6) -0.0042(6) -0.0010(6)
C55 0.0293(7) 0.0215(6) 0.0227(7) -0.0028(6) 0.0035(6) -0.0043(5)
C56 0.0300(7) 0.0221(6) 0.0236(7) -0.0004(6) 0.0003(6) -0.0032(6)
C57 0.0330(7) 0.0335(7) 0.0350(8) 0.0063(7) 0.0002(7) -0.0093(6)
C58 0.0413(8) 0.0404(8) 0.0434(9) 0.0104(7) 0.0095(7) -0.0121(7)
C59 0.0450(9) 0.0372(8) 0.0315(8) 0.0135(7) 0.0029(7) -0.0033(7)
C60 0.0346(7) 0.0317(7) 0.0246(7) 0.0055(6) 0.0000(6) -0.0018(6)
C61 0.0245(6) 0.0280(7) 0.0282(7) -0.0008(6) -0.0009(6) -0.0070(5)
C62 0.0256(6) 0.0290(7) 0.0256(7) -0.0017(6) -0.0037(6) -0.0067(6)
C63 0.0246(6) 0.0234(6) 0.0230(7) -0.0019(6) -0.0030(6) -0.0055(5)
C64 0.0326(7) 0.0288(7) 0.0255(7) 0.0031(6) -0.0060(6) -0.0128(6)
C65 0.0355(7) 0.0336(7) 0.0372(8) 0.0085(7) -0.0137(7) -0.0115(6)
C66 0.0275(7) 0.0365(8) 0.0441(9) 0.0002(7) -0.0113(7) -0.0065(6)
C67 0.0263(7) 0.0337(7) 0.0400(8) 0.0005(7) -0.0042(6) -0.0096(6)
C68 0.0379(7) 0.0402(8) 0.0268(7) 0.0114(7) -0.0084(6) -0.0148(6)
C69 0.0481(9) 0.0553(10) 0.0306(8) -0.0034(8) 0.0058(7) -0.0128(8)
C70 0.0427(8) 0.0430(8) 0.0436(9) 0.0110(7) -0.0058(7) -0.0187(7)
C71 0.0482(9) 0.0761(11) 0.0443(9) 0.0322(9) -0.0145(8) -0.0191(9)
C72 0.0293(7) 0.0416(9) 0.0677(11) 0.0158(8) -0.0166(8) -0.0094(7)
C73 0.0464(12) 0.0699(15) 0.372(5) -0.063(2) -0.054(2) 0.0184(12)
C74 0.0276(10) 0.1081(16) 0.297(3) 0.1041(19) -0.0303(16) -0.0182(11)
C75 0.0532(13) 0.511(7) 0.0722(17) 0.042(3) -0.0261(13) 0.082(2)
C76 0.0302(8) 0.0554(10) 0.0598(10) -0.0278(8) 0.0008(8) 0.0030(8)
C77 0.0534(9) 0.0363(8) 0.0354(8) -0.0098(7) 0.0100(8) -0.0112(7)
C78 0.0446(8) 0.0399(8) 0.0627(11) -0.0181(8) -0.0101(8) -0.0152(7)
C79 0.0473(9) 0.0396(9) 0.0595(11) -0.0045(8) -0.0076(9) 0.0006(8)
C80 0.0467(9) 0.0433(9) 0.0566(10) 0.0046(8) -0.0142(8) -0.0099(8)
C81 0.293(3) 0.1003(16) 0.142(2) 0.0685(15) -0.121(2) -0.1106(16)
C83 0.143(2) 0.1424(19) 0.212(2) -0.1059(17) 0.002(2) -0.0208(18)
C84 0.1559(13) 0.1561(13) 0.2017(13) -0.0614(12) 0.0045(12) -0.0160(11)
C85 0.2433(12) 0.2225(12) 0.2283(12) -0.0102(11) 0.0692(11) -0.0393(11)
C86 0.2593(14) 0.2431(14) 0.2576(14) -0.0058(13) 0.0524(13) -0.0307(12)
C87 0.524(2) 0.537(2) 0.517(2) -0.0034(17) -0.0211(17) -0.3904(16)

loop_
_atom_type_symbol
_atom_type_description
_atom_type_scat_dispersion_real
_atom_type_scat_dispersion_imag
_atom_type_scat_source
C C 0.0033 0.0016 'International Tables Vol C Tables 4.2.6.8 and 6.1.1.4'
H H 0.0000 0.0000 'International Tables Vol C Tables 4.2.6.8 and 6.1.1.4'
N N 0.0061 0.0033 'International Tables Vol C Tables 4.2.6.8 and 6.1.1.4'
O O 0.0106 0.0060 'International Tables Vol C Tables 4.2.6.8 and 6.1.1.4'
Cl Cl 0.1484 0.1585 'International Tables Vol C Tables 4.2.6.8 and 6.1.1.4'
Cr Cr 0.3209 0.6236 'International Tables Vol C Tables 4.2.6.8 and 6.1.1.4'

loop_
_geom_angle_atom_site_label_1
_geom_angle_atom_site_label_2
_geom_angle_atom_site_label_3
_geom_angle
O1 Cr1 O2 95.58(4)
O1 Cr1 N1 91.43(4)
O2 Cr1 N1 170.39(4)
O1 Cr1 N2 171.74(4)
O2 Cr1 N2 90.88(4)
N1 Cr1 N2 81.59(4)
O1 Cr1 O3 88.80(4)
O2 Cr1 O3 87.23(4)
N1 Cr1 O3 86.33(5)
N2 Cr1 O3 86.38(4)
O1 Cr1 Cl1 94.82(3)
O2 Cr1 Cl1 93.55(4)
N1 Cr1 Cl1 92.42(4)
N2 Cr1 Cl1 89.89(4)
O3 Cr1 Cl1 176.20(3)
O4 Cr2 O5 95.62(4)
O4 Cr2 N3 91.49(4)
O5 Cr2 N3 171.08(5)
O4 Cr2 N4 171.61(4)
O5 Cr2 N4 90.36(5)
N3 Cr2 N4 82.03(5)
O4 Cr2 O6 89.11(4)
O5 Cr2 O6 87.34(4)
N3 Cr2 O6 87.39(5)
N4 Cr2 O6 85.29(4)
O4 Cr2 Cl2 94.88(3)
O5 Cr2 Cl2 93.72(4)
N3 Cr2 Cl2 91.04(4)
N4 Cr2 Cl2 90.59(3)
O6 Cr2 Cl2 175.75(3)
C2 O1 Cr1 131.13(8)
C24 O2 Cr1 128.71(8)
C39 O3 C37 90.13(10)
C39 O3 Cr1 128.35(9)
C37 O3 Cr1 126.95(7)
C41 O4 Cr2 130.85(9)
C63 O5 Cr2 129.90(8)
C78 O6 C76 90.08(11)
C78 O6 Cr2 127.32(8)
C76 O6 Cr2 130.93(10)
C15 N1 C16 121.62(11)
C15 N1 Cr1 124.81(8)
C16 N1 Cr1 113.57(8)
C22 N2 C17 122.61(10)
C22 N2 Cr1 123.74(9)
C17 N2 Cr1 113.41(8)
C54 N3 C55 122.75(11)
C54 N3 Cr2 124.30(9)
C55 N3 Cr2 112.94(8)
C61 N4 C56 122.11(12)
C61 N4 Cr2 124.10(10)
C56 N4 Cr2 113.20(8)
C6 C1 C15 115.77(12)
C6 C1 C2 119.80(11)
C15 C1 C2 124.22(12)
O1 C2 C3 119.67(12)
O1 C2 C1 121.94(11)
C3 C2 C1 118.39(12)
C4 C3 C2 117.65(13)
C4 C3 C7 122.29(12)
C2 C3 C7 120.06(12)
C3 C4 C5 125.44(12)
C3 C4 H4 117.3
C5 C4 H4 117.3
C6 C5 C4 116.16(13)
C6 C5 C11 123.68(13)
C4 C5 C11 120.06(12)
C5 C6 C1 122.55(13)
C5 C6 H6 118.7
C1 C6 H6 118.7
C10 C7 C8 107.31(13)
C10 C7 C9 108.12(13)
C8 C7 C9 109.84(13)
C10 C7 C3 111.65(13)
C8 C7 C3 111.25(12)
C9 C7 C3 108.62(12)
C7 C8 H8A 109.5
C7 C8 H8B 109.5
H8A C8 H8B 109.5
C7 C8 H8C 109.5
H8A C8 H8C 109.5
H8B C8 H8C 109.5
C7 C9 H9A 109.5
C7 C9 H9B 109.5
H9A C9 H9B 109.5
C7 C9 H9C 109.5
H9A C9 H9C 109.5
H9B C9 H9C 109.5
C7 C10 H10A 109.5
C7 C10 H10B 109.5
H10A C10 H10B 109.5
C7 C10 H10C 109.5
H10A C10 H10C 109.5
H10B C10 H10C 109.5
C12 C11 C13 108.62(13)
C12 C11 C5 111.21(13)
C13 C11 C5 111.07(12)
C12 C11 C14 108.58(12)
C13 C11 C14 108.72(15)
C5 C11 C14 108.58(13)
C11 C12 H12A 109.5
C11 C12 H12B 109.5
H12A C12 H12B 109.5
C11 C12 H12C 109.5
H12A C12 H12C 109.5
H12B C12 H12C 109.5
C11 C13 H13A 109.5
C11 C13 H13B 109.5
H13A C13 H13B 109.5
C11 C13 H13C 109.5
H13A C13 H13C 109.5
H13B C13 H13C 109.5
C11 C14 H14A 109.5
C11 C14 H14B 109.5
H14A C14 H14B 109.5
C11 C14 H14C 109.5
H14A C14 H14C 109.5
H14B C14 H14C 109.5
N1 C15 C1 125.99(12)
N1 C15 H15 117.0
C1 C15 H15 117.0
C21 C16 C17 119.39(11)
C21 C16 N1 125.27(12)
C17 C16 N1 115.33(11)
C18 C17 C16 119.53(12)
C18 C17 N2 124.75(12)
C16 C17 N2 115.72(10)
C19 C18 C17 120.57(13)
C19 C18 H18 119.7
C17 C18 H18 119.7
C18 C19 C20 119.47(12)
C18 C19 H19 120.3
C20 C19 H19 120.3
C21 C20 C19 120.84(13)
C21 C20 H20 119.6
C19 C20 H20 119.6
C20 C21 C16 120.06(13)
C20 C21 H21 120.0
C16 C21 H21 120.0
N2 C22 C23 126.55(11)
N2 C22 H22 116.7
C23 C22 H22 116.7
C28 C23 C22 116.12(11)
C28 C23 C24 120.11(12)
C22 C23 C24 123.75(12)
O2 C24 C25 120.00(11)
O2 C24 C23 121.56(12)
C25 C24 C23 118.42(12)
C26 C25 C24 117.98(11)
C26 C25 C29 121.73(12)
C24 C25 C29 120.23(12)
C25 C26 C27 125.27(13)
C25 C26 H26 117.4
C27 C26 H26 117.4
C28 C27 C26 116.06(13)
C28 C27 C33 121.56(12)
C26 C27 C33 122.34(13)
C27 C28 C23 122.14(12)
C27 C28 H28 118.9
C23 C28 H28 118.9
C31 C29 C32 107.66(12)
C31 C29 C30 110.30(12)
C32 C29 C30 107.12(12)
C31 C29 C25 108.90(12)
C32 C29 C25 111.70(12)
C30 C29 C25 111.10(12)
C29 C30 H30A 109.5
C29 C30 H30B 109.5
H30A C30 H30B 109.5
C29 C30 H30C 109.5
H30A C30 H30C 109.5
H30B C30 H30C 109.5
C29 C31 H31A 109.5
C29 C31 H31B 109.5
H31A C31 H31B 109.5
C29 C31 H31C 109.5
H31A C31 H31C 109.5
H31B C31 H31C 109.5
C29 C32 H32A 109.5
C29 C32 H32B 109.5
H32A C32 H32B 109.5
C29 C32 H32C 109.5
H32A C32 H32C 109.5
H32B C32 H32C 109.5
C36 C33 C35 109.56(14)
C36 C33 C27 111.67(13)
C35 C33 C27 112.19(12)
C36 C33 C34 107.19(13)
C35 C33 C34 108.58(16)
C27 C33 C34 107.46(12)
C33 C34 H34A 109.5
C33 C34 H34B 109.5
H34A C34 H34B 109.5
C33 C34 H34C 109.5
H34A C34 H34C 109.5
H34B C34 H34C 109.5
C33 C35 H35A 109.5
C33 C35 H35B 109.5
H35A C35 H35B 109.5
C33 C35 H35C 109.5
H35A C35 H35C 109.5
H35B C35 H35C 109.5
C33 C36 H36A 109.5
C33 C36 H36B 109.5
H36A C36 H36B 109.5
C33 C36 H36C 109.5
H36A C36 H36C 109.5
H36B C36 H36C 109.5
O3 C37 C38 90.54(11)
O3 C37 H37A 113.5
C38 C37 H37A 113.5
O3 C37 H37B 113.5
C38 C37 H37B 113.5
H37A C37 H37B 110.8
C39 C38 C37 86.79(11)
C39 C38 H38A 114.2
C37 C38 H38A 114.2
C39 C38 H38B 114.2
C37 C38 H38B 114.2
H38A C38 H38B 111.3
O3 C39 C38 91.55(11)
O3 C39 H39A 113.4
C38 C39 H39A 113.4
O3 C39 H39B 113.4
C38 C39 H39B 113.4
H39A C39 H39B 110.7
C54 C40 C45 116.23(12)
C54 C40 C41 124.18(12)
C45 C40 C41 119.55(13)
O4 C41 C40 122.12(12)
O4 C41 C42 119.42(12)
C40 C41 C42 118.44(12)
C43 C42 C41 118.01(13)
C43 C42 C46 121.73(13)
C41 C42 C46 120.25(12)
C42 C43 C44 124.81(14)
C42 C43 H43 117.6
C44 C43 H43 117.6
C45 C44 C43 116.88(13)
C45 C44 C50 123.90(13)
C43 C44 C50 119.16(13)
C44 C45 C40 122.26(13)
C44 C45 H45 118.9
C40 C45 H45 118.9
C49 C46 C48 107.82(13)
C49 C46 C47 107.62(12)
C48 C46 C47 109.82(12)
C49 C46 C42 111.42(12)
C48 C46 C42 108.96(12)
C47 C46 C42 111.13(13)
C46 C47 H47A 109.5
C46 C47 H47B 109.5
H47A C47 H47B 109.5
C46 C47 H47C 109.5
H47A C47 H47C 109.5
H47B C47 H47C 109.5
C46 C48 H48A 109.5
C46 C48 H48B 109.5
H48A C48 H48B 109.5
C46 C48 H48C 109.5
H48A C48 H48C 109.5
H48B C48 H48C 109.5
C46 C49 H49A 109.5
C46 C49 H49B 109.5
H49A C49 H49B 109.5
C46 C49 H49C 109.5
H49A C49 H49C 109.5
H49B C49 H49C 109.5
C53 C50 C51 107.28(15)
C53 C50 C44 111.49(13)
C51 C50 C44 111.96(13)
C53 C50 C52 109.46(15)
C51 C50 C52 108.46(15)
C44 C50 C52 108.14(14)
C50 C51 H51A 109.5
C50 C51 H51B 109.5
H51A C51 H51B 109.5
C50 C51 H51C 109.5
H51A C51 H51C 109.5
H51B C51 H51C 109.5
C50 C52 H52A 109.5
C50 C52 H52B 109.5
H52A C52 H52B 109.5
C50 C52 H52C 109.5
H52A C52 H52C 109.5
H52B C52 H52C 109.5
C50 C53 H53A 109.5
C50 C53 H53B 109.5
H53A C53 H53B 109.5
C50 C53 H53C 109.5
H53A C53 H53C 109.5
H53B C53 H53C 109.5
N3 C54 C40 126.58(13)
N3 C54 H54 116.7
C40 C54 H54 116.7
C60 C55 C56 118.88(13)
C60 C55 N3 124.74(12)
C56 C55 N3 116.38(12)
C57 C56 C55 120.46(13)
C57 C56 N4 124.47(12)
C55 C56 N4 115.07(12)
C58 C57 C56 120.16(14)
C58 C57 H57 119.9
C56 C57 H57 119.9
C57 C58 C59 119.93(15)
C57 C58 H58 120.0
C59 C58 H58 120.0
C58 C59 C60 120.58(14)
C58 C59 H59 119.7
C60 C59 H59 119.7
C59 C60 C55 119.82(14)
C59 C60 H60 120.1
C55 C60 H60 120.1
N4 C61 C62 126.08(13)
N4 C61 H61 117.0
C62 C61 H61 117.0
C67 C62 C61 116.26(13)
C67 C62 C63 119.87(12)
C61 C62 C63 123.84(12)
O5 C63 C64 120.07(12)
O5 C63 C62 121.76(12)
C64 C63 C62 118.14(12)
C65 C64 C63 118.23(13)
C65 C64 C68 122.07(13)
C63 C64 C68 119.69(12)
C64 C65 C66 125.14(14)
C64 C65 H65 117.4
C66 C65 H65 117.4
C67 C66 C65 115.96(13)
C67 C66 C72 122.15(14)
C65 C66 C72 121.85(14)
C66 C67 C62 122.57(14)
C66 C67 H67 118.7
C62 C67 H67 118.7
C70 C68 C71 107.66(14)
C70 C68 C69 109.97(12)
C71 C68 C69 107.08(12)
C70 C68 C64 109.58(12)
C71 C68 C64 112.16(12)
C69 C68 C64 110.32(13)
C68 C69 H69A 109.5
C68 C69 H69B 109.5
H69A C69 H69B 109.5
C68 C69 H69C 109.5
H69A C69 H69C 109.5
H69B C69 H69C 109.5
C68 C70 H70A 109.5
C68 C70 H70B 109.5
H70A C70 H70B 109.5
C68 C70 H70C 109.5
H70A C70 H70C 109.5
H70B C70 H70C 109.5
C68 C71 H71A 109.5
C68 C71 H71B 109.5
H71A C71 H71B 109.5
C68 C71 H71C 109.5
H71A C71 H71C 109.5
H71B C71 H71C 109.5
C75 C72 C74 108.5(2)
C75 C72 C73 107.6(3)
C74 C72 C73 107.92(19)
C75 C72 C66 110.86(15)
C74 C72 C66 112.73(15)
C73 C72 C66 109.15(16)
C72 C73 H73A 109.5
C72 C73 H73B 109.5
H73A C73 H73B 109.5
C72 C73 H73C 109.5
H73A C73 H73C 109.5
H73B C73 H73C 109.5
C72 C74 H74A 109.5
C72 C74 H74B 109.5
H74A C74 H74B 109.5
C72 C74 H74C 109.5
H74A C74 H74C 109.5
H74B C74 H74C 109.5
C72 C75 H75A 109.5
C72 C75 H75B 109.5
H75A C75 H75B 109.5
C72 C75 H75C 109.5
H75A C75 H75C 109.5
H75B C75 H75C 109.5
O6 C76 C77 90.75(11)
O6 C76 H76A 113.5
C77 C76 H76A 113.5
O6 C76 H76B 113.5
C77 C76 H76B 113.5
H76A C76 H76B 110.8
C76 C77 C78 85.72(12)
C76 C77 H77A 114.4
C78 C77 H77A 114.4
C76 C77 H77B 114.4
C78 C77 H77B 114.4
H77A C77 H77B 111.5
O6 C78 C77 90.88(12)
O6 C78 H78A 113.5
C77 C78 H78A 113.5
O6 C78 H78B 113.5
C77 C78 H78B 113.5
H78A C78 H78B 110.8
Cl3 C79 Cl4 111.74(9)
Cl3 C79 H79A 109.3
Cl4 C79 H79A 109.3
Cl3 C79 H79B 109.3
Cl4 C79 H79B 109.3
H79A C79 H79B 107.9
Cl7 C80 Cl6 110.63(10)
Cl7 C80 H80A 109.5
Cl6 C80 H80A 109.5
Cl7 C80 H80B 109.5
Cl6 C80 H80B 109.5
H80A C80 H80B 108.1
Cl9 C81 Cl5 111.48(15)
Cl9 C81 H81A 109.3
Cl5 C81 H81A 109.3
Cl9 C81 H81B 109.3
Cl5 C81 H81B 109.3
H81A C81 H81B 108.0
C84 C83 H83A 106.8
C84 C83 H83B 114.2
H83A C83 H83B 109.5
C84 C83 H83C 107.4
H83A C83 H83C 109.5
H83B C83 H83C 109.5
C83 C84 C85 95.1(3)
C83 C84 H84A 112.7
C85 C84 H84A 112.7
C83 C84 H84B 112.7
C85 C84 H84B 112.7
H84A C84 H84B 110.2
C86 C85 C84 124.9(5)
C86 C85 H85A 106.1
C84 C85 H85A 106.1
C86 C85 H85B 106.1
C84 C85 H85B 106.1
H85A C85 H85B 106.3
C85 C86 C87 110.0(5)
C85 C86 H86A 109.7
C87 C86 H86A 109.7
C85 C86 H86B 109.7
C87 C86 H86B 109.7
H86A C86 H86B 108.2
C86 C87 H87A 111.7
C86 C87 H87B 113.2
H87A C87 H87B 109.5
C86 C87 H87C 103.4
H87A C87 H87C 109.5
H87B C87 H87C 109.5

loop_
_geom_bond_atom_site_label_1
_geom_bond_atom_site_label_2
_geom_bond_distance
Cr1 O1 1.9055(10)
Cr1 O2 1.9129(10)
Cr1 N1 2.0063(12)
Cr1 N2 2.0120(11)
Cr1 O3 2.0456(10)
Cr1 Cl1 2.3167(6)
Cr2 O4 1.9053(11)
Cr2 O5 1.9129(10)
Cr2 N3 2.0070(12)
Cr2 N4 2.0096(13)
Cr2 O6 2.0528(11)
Cr2 Cl2 2.3036(7)
Cl3 C79 1.7395(19)
Cl4 C79 1.7495(19)
Cl5 C81 1.738(3)
Cl6 C80 1.7550(18)
Cl7 C80 1.7480(18)
Cl9 C81 1.736(3)
O1 C2 1.3081(16)
O2 C24 1.3160(16)
O3 C39 1.4581(17)
O3 C37 1.4826(18)
O4 C41 1.3091(16)
O5 C63 1.3037(15)
O6 C78 1.445(2)
O6 C76 1.4558(18)
N1 C15 1.3034(17)
N1 C16 1.4206(15)
N2 C22 1.2942(18)
N2 C17 1.4112(17)
N3 C54 1.3050(18)
N3 C55 1.4203(18)
N4 C61 1.2983(17)
N4 C56 1.4259(17)
C1 C6 1.4126(19)
C1 C15 1.4242(17)
C1 C2 1.4265(19)
C2 C3 1.4260(18)
C3 C4 1.381(2)
C3 C7 1.544(2)
C4 C5 1.402(2)
C4 H4 0.9500
C5 C6 1.3665(18)
C5 C11 1.525(2)
C6 H6 0.9500
C7 C10 1.520(2)
C7 C8 1.524(2)
C7 C9 1.528(2)
C8 H8A 0.9800
C8 H8B 0.9800
C8 H8C 0.9800
C9 H9A 0.9800
C9 H9B 0.9800
C9 H9C 0.9800
C10 H10A 0.9800
C10 H10B 0.9800
C10 H10C 0.9800
C11 C12 1.518(2)
C11 C13 1.523(2)
C11 C14 1.529(2)
C12 H12A 0.9800
C12 H12B 0.9800
C12 H12C 0.9800
C13 H13A 0.9800
C13 H13B 0.9800
C13 H13C 0.9800
C14 H14A 0.9800
C14 H14B 0.9800
C14 H14C 0.9800
C15 H15 0.9500
C16 C21 1.3866(19)
C16 C17 1.4023(18)
C17 C18 1.3922(17)
C18 C19 1.375(2)
C18 H18 0.9500
C19 C20 1.387(2)
C19 H19 0.9500
C20 C21 1.3779(18)
C20 H20 0.9500
C21 H21 0.9500
C22 C23 1.4287(19)
C22 H22 0.9500
C23 C28 1.4057(19)
C23 C24 1.4298(17)
C24 C25 1.4178(19)
C25 C26 1.377(2)
C25 C29 1.5353(18)
C26 C27 1.4074(18)
C26 H26 0.9500
C27 C28 1.377(2)
C27 C33 1.531(2)
C28 H28 0.9500
C29 C31 1.519(2)
C29 C32 1.531(2)
C29 C30 1.531(2)
C30 H30A 0.9800
C30 H30B 0.9800
C30 H30C 0.9800
C31 H31A 0.9800
C31 H31B 0.9800
C31 H31C 0.9800
C32 H32A 0.9800
C32 H32B 0.9800
C32 H32C 0.9800
C33 C36 1.498(2)
C33 C35 1.515(3)
C33 C34 1.552(3)
C34 H34A 0.9800
C34 H34B 0.9800
C34 H34C 0.9800
C35 H35A 0.9800
C35 H35B 0.9800
C35 H35C 0.9800
C36 H36A 0.9800
C36 H36B 0.9800
C36 H36C 0.9800
C37 C38 1.516(2)
C37 H37A 0.9900
C37 H37B 0.9900
C38 C39 1.514(2)
C38 H38A 0.9900
C38 H38B 0.9900
C39 H39A 0.9900
C39 H39B 0.9900
C40 C54 1.417(2)
C40 C45 1.4184(19)
C40 C41 1.4229(19)
C41 C42 1.431(2)
C42 C43 1.372(2)
C42 C46 1.545(2)
C43 C44 1.404(2)
C43 H43 0.9500
C44 C45 1.361(2)
C44 C50 1.525(2)
C45 H45 0.9500
C46 C49 1.527(2)
C46 C48 1.529(2)
C46 C47 1.531(2)
C47 H47A 0.9800
C47 H47B 0.9800
C47 H47C 0.9800
C48 H48A 0.9800
C48 H48B 0.9800
C48 H48C 0.9800
C49 H49A 0.9800
C49 H49B 0.9800
C49 H49C 0.9800
C50 C53 1.509(3)
C50 C51 1.521(3)
C50 C52 1.528(3)
C51 H51A 0.9800
C51 H51B 0.9800
C51 H51C 0.9800
C52 H52A 0.9800
C52 H52B 0.9800
C52 H52C 0.9800
C53 H53A 0.9800
C53 H53B 0.9800
C53 H53C 0.9800
C54 H54 0.9500
C55 C60 1.3905(19)
C55 C56 1.3978(19)
C56 C57 1.382(2)
C57 C58 1.372(2)
C57 H57 0.9500
C58 C59 1.381(2)
C58 H58 0.9500
C59 C60 1.387(2)
C59 H59 0.9500
C60 H60 0.9500
C61 C62 1.4197(19)
C61 H61 0.9500
C62 C67 1.4099(19)
C62 C63 1.4322(19)
C63 C64 1.4185(19)
C64 C65 1.3779(19)
C64 C68 1.542(2)
C65 C66 1.410(2)
C65 H65 0.9500
C66 C67 1.370(2)
C66 C72 1.525(2)
C67 H67 0.9500
C68 C70 1.522(2)
C68 C71 1.527(2)
C68 C69 1.533(2)
C69 H69A 0.9800
C69 H69B 0.9800
C69 H69C 0.9800
C70 H70A 0.9800
C70 H70B 0.9800
C70 H70C 0.9800
C71 H71A 0.9800
C71 H71B 0.9800
C71 H71C 0.9800
C72 C75 1.469(3)
C72 C74 1.469(3)
C72 C73 1.499(3)
C73 H73A 0.9800
C73 H73B 0.9800
C73 H73C 0.9800
C74 H74A 0.9800
C74 H74B 0.9800
C74 H74C 0.9800
C75 H75A 0.9800
C75 H75B 0.9800
C75 H75C 0.9800
C76 C77 1.505(2)
C76 H76A 0.9900
C76 H76B 0.9900
C77 C78 1.512(2)
C77 H77A 0.9900
C77 H77B 0.9900
C78 H78A 0.9900
C78 H78B 0.9900
C79 H79A 0.9900
C79 H79B 0.9900
C80 H80A 0.9900
C80 H80B 0.9900
C81 H81A 0.9900
C81 H81B 0.9900
C83 C84 1.328(5)
C83 H83A 0.9800
C83 H83B 0.9800
C83 H83C 0.9800
C84 C85 1.685(6)
C84 H84A 0.9900
C84 H84B 0.9900
C85 C86 1.295(8)
C85 H85A 0.9900
C85 H85B 0.9900
C86 C87 1.666(9)
C86 H86A 0.9900
C86 H86B 0.9900
C87 H87A 0.9800
C87 H87B 0.9800
C87 H87C 0.9800

loop_
_geom_torsion_atom_site_label_1
_geom_torsion_atom_site_label_2
_geom_torsion_atom_site_label_3
_geom_torsion_atom_site_label_4
_geom_torsion
O2 Cr1 O1 C2 -174.27(11)
N1 Cr1 O1 C2 -0.87(12)
N2 Cr1 O1 C2 -33.0(3)
O3 Cr1 O1 C2 -87.17(12)
Cl1 Cr1 O1 C2 91.68(11)
O1 Cr1 O2 C24 -160.32(10)
N1 Cr1 O2 C24 63.1(3)
N2 Cr1 O2 C24 24.84(10)
O3 Cr1 O2 C24 111.16(10)
Cl1 Cr1 O2 C24 -65.11(10)
O1 Cr1 O3 C39 -78.43(10)
O2 Cr1 O3 C39 17.21(10)
N1 Cr1 O3 C39 -169.94(10)
N2 Cr1 O3 C39 108.27(11)
Cl1 Cr1 O3 C39 119.2(4)
O1 Cr1 O3 C37 48.35(9)
O2 Cr1 O3 C37 143.99(9)
N1 Cr1 O3 C37 -43.16(9)
N2 Cr1 O3 C37 -124.95(9)
Cl1 Cr1 O3 C37 -114.1(4)
O5 Cr2 O4 C41 177.68(11)
N3 Cr2 O4 C41 -7.72(11)
N4 Cr2 O4 C41 -47.0(3)
O6 Cr2 O4 C41 -95.08(11)
Cl2 Cr2 O4 C41 83.45(11)
O4 Cr2 O5 C63 -164.71(11)
N3 Cr2 O5 C63 52.6(3)
N4 Cr2 O5 C63 21.18(11)
O6 Cr2 O5 C63 106.45(11)
Cl2 Cr2 O5 C63 -69.43(11)
O4 Cr2 O6 C78 -130.67(11)
O5 Cr2 O6 C78 -35.00(11)
N3 Cr2 O6 C78 137.80(12)
N4 Cr2 O6 C78 55.59(12)
Cl2 Cr2 O6 C78 69.5(4)
O4 Cr2 O6 C76 0.90(12)
O5 Cr2 O6 C76 96.57(12)
N3 Cr2 O6 C76 -90.63(12)
N4 Cr2 O6 C76 -172.85(12)
Cl2 Cr2 O6 C76 -159.0(3)
O1 Cr1 N1 C15 5.70(11)
O2 Cr1 N1 C15 142.5(2)
N2 Cr1 N1 C15 -178.73(11)
O3 Cr1 N1 C15 94.40(11)
Cl1 Cr1 N1 C15 -89.19(11)
O1 Cr1 N1 C16 -173.45(9)
O2 Cr1 N1 C16 -36.6(3)
N2 Cr1 N1 C16 2.12(9)
O3 Cr1 N1 C16 -84.75(9)
Cl1 Cr1 N1 C16 91.66(9)
O1 Cr1 N2 C22 -157.9(3)
O2 Cr1 N2 C22 -16.40(11)
N1 Cr1 N2 C22 169.60(11)
O3 Cr1 N2 C22 -103.57(11)
Cl1 Cr1 N2 C22 77.14(11)
O1 Cr1 N2 C17 27.5(3)
O2 Cr1 N2 C17 169.05(9)
N1 Cr1 N2 C17 -4.95(9)
O3 Cr1 N2 C17 81.88(9)
Cl1 Cr1 N2 C17 -97.40(9)
O4 Cr2 N3 C54 6.33(11)
O5 Cr2 N3 C54 149.2(2)
N4 Cr2 N3 C54 -179.02(11)
O6 Cr2 N3 C54 95.38(11)
Cl2 Cr2 N3 C54 -88.57(10)
O4 Cr2 N3 C55 -172.46(9)
O5 Cr2 N3 C55 -29.6(3)
N4 Cr2 N3 C55 2.18(8)
O6 Cr2 N3 C55 -83.42(9)
Cl2 Cr2 N3 C55 92.63(8)
O4 Cr2 N4 C61 -153.9(3)
O5 Cr2 N4 C61 -18.34(11)
N3 Cr2 N4 C61 166.34(11)
O6 Cr2 N4 C61 -105.64(11)
Cl2 Cr2 N4 C61 75.38(11)
O4 Cr2 N4 C56 34.7(3)
O5 Cr2 N4 C56 170.35(9)
N3 Cr2 N4 C56 -4.97(9)
O6 Cr2 N4 C56 83.05(9)
Cl2 Cr2 N4 C56 -95.93(9)
Cr1 O1 C2 C3 174.57(9)
Cr1 O1 C2 C1 -4.56(19)
C6 C1 C2 O1 -178.97(12)
C15 C1 C2 O1 6.6(2)
C6 C1 C2 C3 1.9(2)
C15 C1 C2 C3 -172.53(13)
O1 C2 C3 C4 179.86(13)
C1 C2 C3 C4 -1.0(2)
O1 C2 C3 C7 0.2(2)
C1 C2 C3 C7 179.36(12)
C2 C3 C4 C5 -0.6(2)
C7 C3 C4 C5 179.09(14)
C3 C4 C5 C6 1.1(2)
C3 C4 C5 C11 177.57(14)
C4 C5 C6 C1 -0.2(2)
C11 C5 C6 C1 -176.45(14)
C15 C1 C6 C5 173.55(13)
C2 C1 C6 C5 -1.3(2)
C4 C3 C7 C10 3.1(2)
C2 C3 C7 C10 -177.28(14)
C4 C3 C7 C8 122.94(15)
C2 C3 C7 C8 -57.43(18)
C4 C3 C7 C9 -116.05(15)
C2 C3 C7 C9 63.59(16)
C6 C5 C11 C12 -134.86(15)
C4 C5 C11 C12 48.99(19)
C6 C5 C11 C13 -13.8(2)
C4 C5 C11 C13 170.09(14)
C6 C5 C11 C14 105.73(16)
C4 C5 C11 C14 -70.41(18)
C16 N1 C15 C1 173.68(13)
Cr1 N1 C15 C1 -5.4(2)
C6 C1 C15 N1 -175.96(13)
C2 C1 C15 N1 -1.3(2)
C15 N1 C16 C21 0.9(2)
Cr1 N1 C16 C21 -179.88(11)
C15 N1 C16 C17 -178.08(12)
Cr1 N1 C16 C17 1.10(14)
C21 C16 C17 C18 -3.9(2)
N1 C16 C17 C18 175.15(12)
C21 C16 C17 N2 175.54(12)
N1 C16 C17 N2 -5.37(17)
C22 N2 C17 C18 11.9(2)
Cr1 N2 C17 C18 -173.50(11)
C22 N2 C17 C16 -167.56(12)
Cr1 N2 C17 C16 7.05(14)
C16 C17 C18 C19 3.8(2)
N2 C17 C18 C19 -175.61(13)
C17 C18 C19 C20 -0.8(2)
C18 C19 C20 C21 -2.1(2)
C19 C20 C21 C16 2.0(2)
C17 C16 C21 C20 1.1(2)
N1 C16 C21 C20 -177.90(13)
C17 N2 C22 C23 178.84(12)
Cr1 N2 C22 C23 4.78(19)
N2 C22 C23 C28 -174.08(13)
N2 C22 C23 C24 7.5(2)
Cr1 O2 C24 C25 161.09(9)
Cr1 O2 C24 C23 -20.39(17)
C28 C23 C24 O2 -178.37(12)
C22 C23 C24 O2 -0.1(2)
C28 C23 C24 C25 0.18(19)
C22 C23 C24 C25 178.49(12)
O2 C24 C25 C26 177.83(12)
C23 C24 C25 C26 -0.74(19)
O2 C24 C25 C29 -4.78(19)
C23 C24 C25 C29 176.66(12)
C24 C25 C26 C27 1.2(2)
C29 C25 C26 C27 -176.15(13)
C25 C26 C27 C28 -1.0(2)
C25 C26 C27 C33 176.94(13)
C26 C27 C28 C23 0.4(2)
C33 C27 C28 C23 -177.60(13)
C22 C23 C28 C27 -178.43(13)
C24 C23 C28 C27 0.0(2)
C26 C25 C29 C31 116.30(15)
C24 C25 C29 C31 -60.99(17)
C26 C25 C29 C32 -2.47(19)
C24 C25 C29 C32 -179.76(12)
C26 C25 C29 C30 -122.02(14)
C24 C25 C29 C30 60.69(16)
C28 C27 C33 C36 -41.76(19)
C26 C27 C33 C36 140.41(15)
C28 C27 C33 C35 -165.21(15)
C26 C27 C33 C35 17.0(2)
C28 C27 C33 C34 75.52(17)
C26 C27 C33 C34 -102.31(16)
C39 O3 C37 C38 -7.64(10)
Cr1 O3 C37 C38 -148.72(8)
O3 C37 C38 C39 7.36(10)
C37 O3 C39 C38 7.65(10)
Cr1 O3 C39 C38 147.85(8)
C37 C38 C39 O3 -7.49(10)
Cr2 O4 C41 C40 5.88(19)
Cr2 O4 C41 C42 -175.88(9)
C54 C40 C41 O4 -0.1(2)
C45 C40 C41 O4 177.50(12)
C54 C40 C41 C42 -178.38(12)
C45 C40 C41 C42 -0.76(19)
O4 C41 C42 C43 -176.49(12)
C40 C41 C42 C43 1.81(19)
O4 C41 C42 C46 4.35(19)
C40 C41 C42 C46 -177.34(12)
C41 C42 C43 C44 -0.9(2)
C46 C42 C43 C44 178.20(13)
C42 C43 C44 C45 -1.1(2)
C42 C43 C44 C50 176.12(14)
C43 C44 C45 C40 2.2(2)
C50 C44 C45 C40 -174.85(14)
C54 C40 C45 C44 176.48(13)
C41 C40 C45 C44 -1.3(2)
C43 C42 C46 C49 0.88(19)
C41 C42 C46 C49 180.00(13)
C43 C42 C46 C48 -117.97(15)
C41 C42 C46 C48 61.15(17)
C43 C42 C46 C47 120.89(15)
C41 C42 C46 C47 -59.99(16)
C45 C44 C50 C53 -14.2(2)
C43 C44 C50 C53 168.84(15)
C45 C44 C50 C51 -134.37(16)
C43 C44 C50 C51 48.65(19)
C45 C44 C50 C52 106.21(18)
C43 C44 C50 C52 -70.78(19)
C55 N3 C54 C40 174.94(12)
Cr2 N3 C54 C40 -3.74(19)
C45 C40 C54 N3 -178.34(13)
C41 C40 C54 N3 -0.6(2)
C54 N3 C55 C60 1.7(2)
Cr2 N3 C55 C60 -179.49(11)
C54 N3 C55 C56 -177.75(12)
Cr2 N3 C55 C56 1.07(14)
C60 C55 C56 C57 -4.7(2)
N3 C55 C56 C57 174.75(12)
C60 C55 C56 N4 175.20(12)
N3 C55 C56 N4 -5.33(17)
C61 N4 C56 C57 15.4(2)
Cr2 N4 C56 C57 -173.08(11)
C61 N4 C56 C55 -164.51(12)
Cr2 N4 C56 C55 7.00(14)
C55 C56 C57 C58 3.5(2)
N4 C56 C57 C58 -176.37(13)
C56 C57 C58 C59 0.1(2)
C57 C58 C59 C60 -2.5(2)
C58 C59 C60 C55 1.2(2)
C56 C55 C60 C59 2.3(2)
N3 C55 C60 C59 -177.08(13)
C56 N4 C61 C62 -179.53(13)
Cr2 N4 C61 C62 9.9(2)
N4 C61 C62 C67 -177.27(13)
N4 C61 C62 C63 4.7(2)
Cr2 O5 C63 C64 167.92(9)
Cr2 O5 C63 C62 -14.06(19)
C67 C62 C63 O5 178.70(13)
C61 C62 C63 O5 -3.3(2)
C67 C62 C63 C64 -3.2(2)
C61 C62 C63 C64 174.74(13)
O5 C63 C64 C65 -178.29(13)
C62 C63 C64 C65 3.6(2)
O5 C63 C64 C68 0.6(2)
C62 C63 C64 C68 -177.46(12)
C63 C64 C65 C66 -2.0(2)
C68 C64 C65 C66 179.15(14)
C64 C65 C66 C67 -0.3(2)
C64 C65 C66 C72 177.54(15)
C65 C66 C67 C62 0.7(2)
C72 C66 C67 C62 -177.08(14)
C61 C62 C67 C66 -177.08(14)
C63 C62 C67 C66 1.1(2)
C65 C64 C68 C70 115.52(15)
C63 C64 C68 C70 -63.35(16)
C65 C64 C68 C71 -4.0(2)
C63 C64 C68 C71 177.13(13)
C65 C64 C68 C69 -123.27(15)
C63 C64 C68 C69 57.86(17)
C67 C66 C72 C75 -146.6(3)
C65 C66 C72 C75 35.8(3)
C67 C66 C72 C74 -24.8(3)
C65 C66 C72 C74 157.5(2)
C67 C66 C72 C73 95.1(2)
C65 C66 C72 C73 -82.6(2)
C78 O6 C76 C77 -12.37(12)
Cr2 O6 C76 C77 -155.86(9)
O6 C76 C77 C78 11.84(11)
C76 O6 C78 C77 12.31(12)
Cr2 O6 C78 C77 157.88(9)
C76 C77 C78 O6 -11.93(12)
C83 C84 C85 C86 175.6(5)
C84 C85 C86 C87 -5.0(7)
